data_4023413
loop_
_publ_author_name
'Ahmad Shaabani'
'Ali Maleki'
'Hamid Mofakham'
'Jafar Moghimi-Rad'

_publ_section_title
;
 A Novel One-Pot Pseudo-Five-Component Synthesis of
 4,5,6,7-Tetrahydro-1H-1,4-diazepine-5-carboxamide Derivatives
;
_journal_name_full 'Journal of Organic Chemistry'
_journal_page_first 3925
_journal_page_last 3927
_journal_paper_doi 10.1021/jo8002612
_journal_volume 73
_journal_year 2008
_chemical_formula_sum 'C23 H31 N5 O'
_chemical_formula_weight 393.54
_chemical_name_systematic
;
 ?
;
_space_group_IT_number 14
_symmetry_cell_setting monoclinic
_symmetry_space_group_name_Hall '-P 2yab'
_symmetry_space_group_name_H-M 'P 1 21/a 1'
_atom_sites_solution_hydrogens geom
_atom_sites_solution_primary direct
_atom_sites_solution_secondary difmap
_audit_creation_method SHELXL-97
_cell_angle_alpha 90.00
_cell_angle_beta 98.913(5)
_cell_angle_gamma 90.00
_cell_formula_units_Z 4
_cell_length_a 10.3209(6)
_cell_length_b 17.6689(9)
_cell_length_c 12.0767(7)
_cell_measurement_reflns_used 2500
_cell_measurement_temperature 120(2)
_cell_volume 2175.7(2)
_computing_cell_refinement 'X-Area 1.31 (Stoe & Cie GmbH, 2005)'
_computing_data_collection 'X-Area 1.31 (Stoe & Cie GmbH, 2005)'
_computing_data_reduction 'X-Area 1.31 (Stoe & Cie GmbH, 2005)'
_computing_molecular_graphics 'ORTEP-3 for Windows (Farrugia, 1997)'
_computing_publication_material 'WinGX (Farrugia, 1999)'
_computing_structure_refinement 'SHELXL-97 (Sheldrick, 1997)'
_computing_structure_solution 'SHELXS-97 (Sheldrick, 1990)'
_diffrn_ambient_temperature 120(2)
_diffrn_detector_area_resol_mean '0.15 mm'
_diffrn_measured_fraction_theta_full 0.990
_diffrn_measured_fraction_theta_max 0.990
_diffrn_measurement_device_type 'STOE IPDS II'
_diffrn_measurement_method 'rotation method'
_diffrn_radiation_monochromator graphite
_diffrn_radiation_source 'fine-focus sealed tube'
_diffrn_radiation_type MoK\a
_diffrn_radiation_wavelength 0.71073
_diffrn_reflns_av_R_equivalents 0.0299
_diffrn_reflns_av_sigmaI/netI 0.0058
_diffrn_reflns_limit_h_max 11
_diffrn_reflns_limit_h_min -14
_diffrn_reflns_limit_k_max 24
_diffrn_reflns_limit_k_min -24
_diffrn_reflns_limit_l_max 16
_diffrn_reflns_limit_l_min -16
_diffrn_reflns_number 18025
_diffrn_reflns_theta_full 29.24
_diffrn_reflns_theta_max 29.24
_diffrn_reflns_theta_min 1.71
_diffrn_standards_number 0
_exptl_absorpt_coefficient_mu 0.076
_exptl_absorpt_correction_T_max 0.985
_exptl_absorpt_correction_T_min 0.975
_exptl_absorpt_correction_type numerical
_exptl_absorpt_process_details 'shape of crystal determined optically'
_exptl_crystal_colour colorless
_exptl_crystal_density_diffrn 1.208
_exptl_crystal_density_method 'not measured'
_exptl_crystal_description block
_exptl_crystal_F_000 856
_exptl_crystal_size_max 0.35
_exptl_crystal_size_mid 0.30
_exptl_crystal_size_min 0.18
_refine_diff_density_max 0.092
_refine_diff_density_min -0.390
_refine_diff_density_rms 1.286
_refine_ls_extinction_method none
_refine_ls_goodness_of_fit_ref 1.170
_refine_ls_hydrogen_treatment mixed
_refine_ls_matrix_type full
_refine_ls_number_parameters 266
_refine_ls_number_reflns 5857
_refine_ls_number_restraints 0
_refine_ls_restrained_S_all 1.170
_refine_ls_R_factor_all 0.0918
_refine_ls_R_factor_gt 0.0830
_refine_ls_shift/su_max 0.004
_refine_ls_shift/su_mean 0.001
_refine_ls_structure_factor_coef Fsqd
_refine_ls_weighting_details 'calc w=1/[\s^2^(Fo^2^)+(0.1000P)^2^+0.0000P] where P=(Fo^2^+2Fc^2^)/3'
_refine_ls_weighting_scheme calc
_refine_ls_wR_factor_gt 0.1790
_refine_ls_wR_factor_ref 0.1847
_reflns_number_gt 5117
_reflns_number_total 5857
_reflns_threshold_expression >2sigma(I)
_cod_data_source_file jo8002612-File005.cif
_cod_data_source_block 5a
_cod_depositor_comments
;
The following automatic conversions were performed:
'_symmetry_cell_setting' value 'Monoclinic' changed to 'monoclinic'
according to '/home/saulius/struct/CIF-dictionaries/cif_core.dic'
dictionary named 'cif_core.dic' version 2.4.1 from 2010-06-29.

Automatic conversion script
Id: cif_fix_enum 1527 2010-12-29 10:47:43Z saulius 
;
_cod_original_sg_symbol_H-M 'P 21/a'
_cod_original_formula_sum 'C23 H31 N5 O1'
_cod_database_code 4023413

loop_
_symmetry_equiv_pos_as_xyz
'x, y, z'
'-x+1/2, y+1/2, -z'
'-x, -y, -z'
'x-1/2, -y-1/2, z'

loop_
_atom_site_label
_atom_site_type_symbol
_atom_site_fract_x
_atom_site_fract_y
_atom_site_fract_z
_atom_site_U_iso_or_equiv
_atom_site_adp_type
_atom_site_occupancy
_atom_site_symmetry_multiplicity
_atom_site_calc_flag
_atom_site_refinement_flags
_atom_site_disorder_assembly
_atom_site_disorder_group
C1 C 1.07476(16) 0.36132(9) 0.96471(13) 0.0239(3) Uani 1 1 d . . .
H1A H 1.0427 0.3951 0.9032 0.029 Uiso 1 1 calc R . .
H1B H 1.1672 0.3521 0.9636 0.029 Uiso 1 1 calc R . .
C2 C 1.05702(17) 0.39832(10) 1.07571(13) 0.0281(3) Uani 1 1 d . . .
H2A H 1.1063 0.4452 1.0849 0.034 Uiso 1 1 calc R . .
H2B H 0.9651 0.4102 1.0750 0.034 Uiso 1 1 calc R . .
C3 C 1.1040(2) 0.34580(13) 1.17309(14) 0.0403(5) Uani 1 1 d . . .
H3A H 1.1976 0.3377 1.1777 0.048 Uiso 1 1 calc R . .
H3B H 1.0886 0.3693 1.2424 0.048 Uiso 1 1 calc R . .
C4 C 1.0337(3) 0.27025(12) 1.15943(15) 0.0506(6) Uani 1 1 d . . .
H4A H 0.9417 0.2777 1.1646 0.061 Uiso 1 1 calc R . .
H4B H 1.0705 0.2368 1.2198 0.061 Uiso 1 1 calc R . .
C5 C 1.0458(3) 0.23314(11) 1.04674(15) 0.0407(5) Uani 1 1 d . . .
H5A H 1.1365 0.2192 1.0456 0.049 Uiso 1 1 calc R . .
H5B H 0.9934 0.1874 1.0379 0.049 Uiso 1 1 calc R . .
C6 C 0.99999(13) 0.28688(8) 0.95004(11) 0.0167(3) Uani 1 1 d . . .
H6 H 0.9068 0.2977 0.9498 0.020 Uiso 1 1 calc R . .
C7 C 0.91228(12) 0.23163(7) 0.76617(11) 0.0129(2) Uani 1 1 d . . .
C8 C 0.94680(12) 0.19869(7) 0.65575(10) 0.0121(2) Uani 1 1 d . . .
C9 C 0.95197(13) 0.26930(7) 0.58015(11) 0.0147(3) Uani 1 1 d . . .
H9A H 0.8717 0.2981 0.5788 0.018 Uiso 1 1 calc R . .
H9B H 1.0244 0.3013 0.6127 0.018 Uiso 1 1 calc R . .
C10 C 0.96852(13) 0.24976(8) 0.46054(11) 0.0171(3) Uani 1 1 d . . .
H10A H 1.0513 0.2238 0.4603 0.021 Uiso 1 1 calc R . .
H10B H 0.9692 0.2957 0.4167 0.021 Uiso 1 1 calc R . .
C11 C 0.85549(15) 0.19903(9) 0.40904(11) 0.0209(3) Uani 1 1 d . . .
H11A H 0.8668 0.1854 0.3333 0.025 Uiso 1 1 calc R . .
H11B H 0.7734 0.2263 0.4053 0.025 Uiso 1 1 calc R . .
C12 C 0.85060(14) 0.12713(8) 0.47925(11) 0.0183(3) Uani 1 1 d . . .
H12A H 0.9294 0.0978 0.4763 0.022 Uiso 1 1 calc R . .
H12B H 0.7762 0.0968 0.4463 0.022 Uiso 1 1 calc R . .
C13 C 0.83924(12) 0.14300(7) 0.60278(10) 0.0124(2) Uani 1 1 d . . .
H13 H 0.7556 0.1694 0.6019 0.015 Uiso 1 1 calc R . .
C14 C 0.83046(12) 0.06889(7) 0.67454(11) 0.0130(2) Uani 1 1 d . . .
C15 C 0.68614(13) 0.05691(8) 0.68799(12) 0.0169(3) Uani 1 1 d . . .
H15A H 0.6582 0.0991 0.7299 0.020 Uiso 1 1 calc R . .
H15B H 0.6331 0.0573 0.6143 0.020 Uiso 1 1 calc R . .
C16 C 0.65968(14) -0.01669(8) 0.74746(14) 0.0228(3) Uani 1 1 d . . .
H16A H 0.7002 -0.0139 0.8254 0.027 Uiso 1 1 calc R . .
H16B H 0.5659 -0.0227 0.7454 0.027 Uiso 1 1 calc R . .
C17 C 0.71347(17) -0.08533(9) 0.69250(16) 0.0286(3) Uani 1 1 d . . .
H17A H 0.7016 -0.1304 0.7356 0.034 Uiso 1 1 calc R . .
H17B H 0.6652 -0.0921 0.6176 0.034 Uiso 1 1 calc R . .
C18 C 0.85888(16) -0.07494(8) 0.68599(15) 0.0248(3) Uani 1 1 d . . .
H18A H 0.8908 -0.1184 0.6491 0.030 Uiso 1 1 calc R . .
H18B H 0.9080 -0.0717 0.7611 0.030 Uiso 1 1 calc R . .
C19 C 0.88044(14) -0.00288(8) 0.62081(12) 0.0187(3) Uani 1 1 d . . .
H19A H 0.8352 -0.0077 0.5445 0.022 Uiso 1 1 calc R . .
H19B H 0.9733 0.0027 0.6178 0.022 Uiso 1 1 calc R . .
C20 C 1.04014(12) 0.06904(7) 0.80616(11) 0.0153(3) Uani 1 1 d . . .
C21 C 1.09826(14) 0.01667(9) 0.89070(13) 0.0217(3) Uani 1 1 d . . .
C22 C 1.11837(12) 0.10755(7) 0.74465(11) 0.0148(3) Uani 1 1 d . . .
C23 C 1.25305(14) 0.08465(8) 0.74800(13) 0.0201(3) Uani 1 1 d . . .
N1 N 1.01399(12) 0.25190(7) 0.84291(10) 0.0157(2) Uani 1 1 d . . .
H1C H 1.088(2) 0.2455(12) 0.8288(19) 0.027(5) Uiso 1 1 d . . .
N2 N 1.07777(10) 0.16343(6) 0.66636(9) 0.0128(2) Uani 1 1 d . . .
H2C H 1.1308 0.1781 0.6224 0.015 Uiso 1 1 calc R . .
N3 N 0.90473(10) 0.07911(6) 0.78922(9) 0.0137(2) Uani 1 1 d . . .
H3C H 0.8647 0.0910 0.8442 0.016 Uiso 1 1 calc R . .
N4 N 1.14034(14) -0.02343(9) 0.96260(13) 0.0326(3) Uani 1 1 d . . .
N5 N 1.35838(14) 0.06558(9) 0.74285(15) 0.0339(4) Uani 1 1 d . . .
O1 O 0.79590(9) 0.24388(5) 0.77568(8) 0.0156(2) Uani 1 1 d . . .

loop_
_atom_site_aniso_label
_atom_site_aniso_U_11
_atom_site_aniso_U_22
_atom_site_aniso_U_33
_atom_site_aniso_U_23
_atom_site_aniso_U_13
_atom_site_aniso_U_12
C1 0.0265(7) 0.0246(7) 0.0211(6) -0.0064(6) 0.0056(5) -0.0079(6)
C2 0.0303(8) 0.0296(8) 0.0247(7) -0.0129(6) 0.0048(6) -0.0045(6)
C3 0.0433(11) 0.0542(12) 0.0196(7) -0.0112(8) -0.0071(7) 0.0211(9)
C4 0.100(2) 0.0368(10) 0.0169(7) 0.0065(7) 0.0172(9) 0.0233(11)
C5 0.0789(15) 0.0250(8) 0.0205(7) 0.0037(6) 0.0146(8) 0.0145(9)
C6 0.0175(6) 0.0188(6) 0.0143(6) -0.0036(5) 0.0041(4) -0.0002(5)
C7 0.0135(6) 0.0096(5) 0.0156(5) 0.0005(4) 0.0022(4) 0.0006(4)
C8 0.0097(5) 0.0115(5) 0.0152(5) 0.0004(4) 0.0020(4) 0.0006(4)
C9 0.0141(6) 0.0126(5) 0.0178(6) 0.0021(4) 0.0036(4) 0.0013(4)
C10 0.0163(6) 0.0184(6) 0.0173(6) 0.0042(5) 0.0046(5) 0.0009(5)
C11 0.0216(7) 0.0258(7) 0.0142(6) 0.0027(5) -0.0005(5) -0.0015(5)
C12 0.0200(6) 0.0198(6) 0.0148(6) -0.0026(5) 0.0015(5) -0.0036(5)
C13 0.0097(5) 0.0125(5) 0.0147(5) -0.0008(4) 0.0011(4) -0.0007(4)
C14 0.0109(5) 0.0119(5) 0.0166(5) -0.0014(4) 0.0034(4) -0.0006(4)
C15 0.0107(5) 0.0171(6) 0.0234(6) 0.0002(5) 0.0039(5) -0.0017(4)
C16 0.0161(6) 0.0192(6) 0.0343(8) 0.0048(6) 0.0077(5) -0.0033(5)
C17 0.0298(8) 0.0149(7) 0.0423(9) 0.0004(6) 0.0090(7) -0.0071(6)
C18 0.0278(7) 0.0123(6) 0.0365(8) -0.0014(6) 0.0119(6) 0.0005(5)
C19 0.0206(6) 0.0125(6) 0.0244(7) -0.0038(5) 0.0075(5) -0.0008(5)
C20 0.0118(6) 0.0153(6) 0.0189(6) 0.0021(5) 0.0022(4) 0.0028(4)
C21 0.0140(6) 0.0245(7) 0.0274(7) 0.0086(6) 0.0059(5) 0.0037(5)
C22 0.0105(5) 0.0152(6) 0.0185(6) -0.0002(5) 0.0014(4) 0.0026(4)
C23 0.0141(6) 0.0189(6) 0.0279(7) 0.0061(5) 0.0048(5) 0.0028(5)
N1 0.0122(5) 0.0192(5) 0.0161(5) -0.0043(4) 0.0035(4) -0.0001(4)
N2 0.0097(5) 0.0134(5) 0.0159(5) 0.0019(4) 0.0040(4) 0.0015(4)
N3 0.0101(5) 0.0158(5) 0.0157(5) 0.0017(4) 0.0035(4) 0.0014(4)
N4 0.0219(7) 0.0415(8) 0.0355(7) 0.0201(7) 0.0081(5) 0.0099(6)
N5 0.0184(7) 0.0315(7) 0.0538(10) 0.0121(7) 0.0114(6) 0.0085(5)
O1 0.0110(4) 0.0163(4) 0.0200(5) -0.0009(4) 0.0041(3) 0.0021(3)

loop_
_atom_type_symbol
_atom_type_description
_atom_type_scat_dispersion_real
_atom_type_scat_dispersion_imag
_atom_type_scat_source
C C 0.0033 0.0016 'International Tables Vol C Tables 4.2.6.8 and 6.1.1.4'
H H 0.0000 0.0000 'International Tables Vol C Tables 4.2.6.8 and 6.1.1.4'
N N 0.0061 0.0033 'International Tables Vol C Tables 4.2.6.8 and 6.1.1.4'
O O 0.0106 0.0060 'International Tables Vol C Tables 4.2.6.8 and 6.1.1.4'

loop_
_geom_angle_atom_site_label_1
_geom_angle_atom_site_label_2
_geom_angle_atom_site_label_3
_geom_angle
_geom_angle_site_symmetry_1
_geom_angle_site_symmetry_3
_geom_angle_publ_flag
C6 C1 C2 110.15(12) . . ?
C6 C1 H1A 109.6 . . ?
C2 C1 H1A 109.6 . . ?
C6 C1 H1B 109.6 . . ?
C2 C1 H1B 109.6 . . ?
H1A C1 H1B 108.1 . . ?
C3 C2 C1 110.55(14) . . ?
C3 C2 H2A 109.5 . . ?
C1 C2 H2A 109.5 . . ?
C3 C2 H2B 109.5 . . ?
C1 C2 H2B 109.5 . . ?
H2A C2 H2B 108.1 . . ?
C4 C3 C2 111.34(15) . . ?
C4 C3 H3A 109.4 . . ?
C2 C3 H3A 109.4 . . ?
C4 C3 H3B 109.4 . . ?
C2 C3 H3B 109.4 . . ?
H3A C3 H3B 108.0 . . ?
C3 C4 C5 111.69(18) . . ?
C3 C4 H4A 109.3 . . ?
C5 C4 H4A 109.3 . . ?
C3 C4 H4B 109.3 . . ?
C5 C4 H4B 109.3 . . ?
H4A C4 H4B 107.9 . . ?
C6 C5 C4 110.83(14) . . ?
C6 C5 H5A 109.5 . . ?
C4 C5 H5A 109.5 . . ?
C6 C5 H5B 109.5 . . ?
C4 C5 H5B 109.5 . . ?
H5A C5 H5B 108.1 . . ?
N1 C6 C1 110.54(11) . . ?
N1 C6 C5 110.72(12) . . ?
C1 C6 C5 110.98(14) . . ?
N1 C6 H6 108.2 . . ?
C1 C6 H6 108.2 . . ?
C5 C6 H6 108.2 . . ?
O1 C7 N1 123.74(12) . . ?
O1 C7 C8 120.02(11) . . ?
N1 C7 C8 115.94(11) . . ?
N2 C8 C13 110.89(10) . . ?
N2 C8 C7 114.48(10) . . ?
C13 C8 C7 110.47(10) . . ?
N2 C8 C9 106.02(10) . . ?
C13 C8 C9 110.87(10) . . ?
C7 C8 C9 103.79(10) . . ?
C10 C9 C8 113.30(11) . . ?
C10 C9 H9A 108.9 . . ?
C8 C9 H9A 108.9 . . ?
C10 C9 H9B 108.9 . . ?
C8 C9 H9B 108.9 . . ?
H9A C9 H9B 107.7 . . ?
C9 C10 C11 109.24(11) . . ?
C9 C10 H10A 109.8 . . ?
C11 C10 H10A 109.8 . . ?
C9 C10 H10B 109.8 . . ?
C11 C10 H10B 109.8 . . ?
H10A C10 H10B 108.3 . . ?
C10 C11 C12 110.50(11) . . ?
C10 C11 H11A 109.6 . . ?
C12 C11 H11A 109.6 . . ?
C10 C11 H11B 109.6 . . ?
C12 C11 H11B 109.6 . . ?
H11A C11 H11B 108.1 . . ?
C11 C12 C13 113.51(11) . . ?
C11 C12 H12A 108.9 . . ?
C13 C12 H12A 108.9 . . ?
C11 C12 H12B 108.9 . . ?
C13 C12 H12B 108.9 . . ?
H12A C12 H12B 107.7 . . ?
C12 C13 C8 111.05(10) . . ?
C12 C13 C14 113.55(10) . . ?
C8 C13 C14 113.51(10) . . ?
C12 C13 H13 106.0 . . ?
C8 C13 H13 106.0 . . ?
C14 C13 H13 106.0 . . ?
N3 C14 C15 106.64(10) . . ?
N3 C14 C19 109.43(10) . . ?
C15 C14 C19 108.82(10) . . ?
N3 C14 C13 110.19(10) . . ?
C15 C14 C13 108.10(10) . . ?
C19 C14 C13 113.42(10) . . ?
C16 C15 C14 114.37(11) . . ?
C16 C15 H15A 108.7 . . ?
C14 C15 H15A 108.7 . . ?
C16 C15 H15B 108.7 . . ?
C14 C15 H15B 108.7 . . ?
H15A C15 H15B 107.6 . . ?
C17 C16 C15 111.56(13) . . ?
C17 C16 H16A 109.3 . . ?
C15 C16 H16A 109.3 . . ?
C17 C16 H16B 109.3 . . ?
C15 C16 H16B 109.3 . . ?
H16A C16 H16B 108.0 . . ?
C18 C17 C16 110.70(12) . . ?
C18 C17 H17A 109.5 . . ?
C16 C17 H17A 109.5 . . ?
C18 C17 H17B 109.5 . . ?
C16 C17 H17B 109.5 . . ?
H17A C17 H17B 108.1 . . ?
C17 C18 C19 110.42(13) . . ?
C17 C18 H18A 109.6 . . ?
C19 C18 H18A 109.6 . . ?
C17 C18 H18B 109.6 . . ?
C19 C18 H18B 109.6 . . ?
H18A C18 H18B 108.1 . . ?
C18 C19 C14 112.40(11) . . ?
C18 C19 H19A 109.1 . . ?
C14 C19 H19A 109.1 . . ?
C18 C19 H19B 109.1 . . ?
C14 C19 H19B 109.1 . . ?
H19A C19 H19B 107.9 . . ?
C22 C20 N3 121.52(12) . . ?
C22 C20 C21 119.45(12) . . ?
N3 C20 C21 119.03(12) . . ?
N4 C21 C20 176.00(17) . . ?
C20 C22 N2 125.88(12) . . ?
C20 C22 C23 119.67(12) . . ?
N2 C22 C23 114.03(11) . . ?
N5 C23 C22 175.28(17) . . ?
C7 N1 C6 123.53(11) . . ?
C7 N1 H1C 118.5(16) . . ?
C6 N1 H1C 117.9(16) . . ?
C22 N2 C8 122.41(10) . . ?
C22 N2 H2C 118.8 . . ?
C8 N2 H2C 118.8 . . ?
C20 N3 C14 118.84(10) . . ?
C20 N3 H3C 120.6 . . ?
C14 N3 H3C 120.6 . . ?

loop_
_geom_bond_atom_site_label_1
_geom_bond_atom_site_label_2
_geom_bond_distance
_geom_bond_site_symmetry_2
_geom_bond_publ_flag
C1 C6 1.521(2) . ?
C1 C2 1.528(2) . ?
C1 H1A 0.9700 . ?
C1 H1B 0.9700 . ?
C2 C3 1.517(3) . ?
C2 H2A 0.9700 . ?
C2 H2B 0.9700 . ?
C3 C4 1.516(4) . ?
C3 H3A 0.9700 . ?
C3 H3B 0.9700 . ?
C4 C5 1.533(2) . ?
C4 H4A 0.9700 . ?
C4 H4B 0.9700 . ?
C5 C6 1.523(2) . ?
C5 H5A 0.9700 . ?
C5 H5B 0.9700 . ?
C6 N1 1.4611(17) . ?
C6 H6 0.9800 . ?
C7 O1 1.2431(16) . ?
C7 N1 1.3370(17) . ?
C7 C8 1.5463(17) . ?
C8 N2 1.4759(15) . ?
C8 C13 1.5459(17) . ?
C8 C9 1.5518(17) . ?
C9 C10 1.5203(18) . ?
C9 H9A 0.9700 . ?
C9 H9B 0.9700 . ?
C10 C11 1.525(2) . ?
C10 H10A 0.9700 . ?
C10 H10B 0.9700 . ?
C11 C12 1.533(2) . ?
C11 H11A 0.9700 . ?
C11 H11B 0.9700 . ?
C12 C13 1.5402(18) . ?
C12 H12A 0.9700 . ?
C12 H12B 0.9700 . ?
C13 C14 1.5806(17) . ?
C13 H13 0.9800 . ?
C14 N3 1.4864(16) . ?
C14 C15 1.5378(17) . ?
C14 C19 1.5487(18) . ?
C15 C16 1.5304(19) . ?
C15 H15A 0.9700 . ?
C15 H15B 0.9700 . ?
C16 C17 1.528(2) . ?
C16 H16A 0.9700 . ?
C16 H16B 0.9700 . ?
C17 C18 1.526(2) . ?
C17 H17A 0.9700 . ?
C17 H17B 0.9700 . ?
C18 C19 1.531(2) . ?
C18 H18A 0.9700 . ?
C18 H18B 0.9700 . ?
C19 H19A 0.9700 . ?
C19 H19B 0.9700 . ?
C20 C22 1.3611(18) . ?
C20 N3 1.3922(16) . ?
C20 C21 1.4383(19) . ?
C21 N4 1.152(2) . ?
C22 N2 1.3862(16) . ?
C22 C23 1.4422(18) . ?
C23 N5 1.149(2) . ?
N1 H1C 0.82(2) . ?
N2 H2C 0.8600 . ?
N3 H3C 0.8600 . ?

loop_
_geom_torsion_atom_site_label_1
_geom_torsion_atom_site_label_2
_geom_torsion_atom_site_label_3
_geom_torsion_atom_site_label_4
_geom_torsion
_geom_torsion_site_symmetry_1
_geom_torsion_site_symmetry_2
_geom_torsion_site_symmetry_3
_geom_torsion_site_symmetry_4
_geom_torsion_publ_flag
C6 C1 C2 C3 58.15(19) . . . . ?
C1 C2 C3 C4 -56.6(2) . . . . ?
C2 C3 C4 C5 54.7(2) . . . . ?
C3 C4 C5 C6 -54.0(3) . . . . ?
C2 C1 C6 N1 178.73(12) . . . . ?
C2 C1 C6 C5 -58.02(18) . . . . ?
C4 C5 C6 N1 178.93(18) . . . . ?
C4 C5 C6 C1 55.8(2) . . . . ?
O1 C7 C8 N2 -160.58(11) . . . . ?
N1 C7 C8 N2 25.53(15) . . . . ?
O1 C7 C8 C13 -34.56(15) . . . . ?
N1 C7 C8 C13 151.55(11) . . . . ?
O1 C7 C8 C9 84.33(13) . . . . ?
N1 C7 C8 C9 -89.56(12) . . . . ?
N2 C8 C9 C10 66.02(13) . . . . ?
C13 C8 C9 C10 -54.41(14) . . . . ?
C7 C8 C9 C10 -173.03(10) . . . . ?
C8 C9 C10 C11 58.22(14) . . . . ?
C9 C10 C11 C12 -57.83(15) . . . . ?
C10 C11 C12 C13 56.55(15) . . . . ?
C11 C12 C13 C8 -52.16(15) . . . . ?
C11 C12 C13 C14 178.49(11) . . . . ?
N2 C8 C13 C12 -67.97(13) . . . . ?
C7 C8 C13 C12 164.01(10) . . . . ?
C9 C8 C13 C12 49.52(14) . . . . ?
N2 C8 C13 C14 61.40(13) . . . . ?
C7 C8 C13 C14 -66.61(12) . . . . ?
C9 C8 C13 C14 178.89(10) . . . . ?
C12 C13 C14 N3 142.34(11) . . . . ?
C8 C13 C14 N3 14.24(14) . . . . ?
C12 C13 C14 C15 -101.49(12) . . . . ?
C8 C13 C14 C15 130.42(11) . . . . ?
C12 C13 C14 C19 19.27(15) . . . . ?
C8 C13 C14 C19 -108.82(12) . . . . ?
N3 C14 C15 C16 -66.47(14) . . . . ?
C19 C14 C15 C16 51.48(15) . . . . ?
C13 C14 C15 C16 175.07(11) . . . . ?
C14 C15 C16 C17 -52.87(17) . . . . ?
C15 C16 C17 C18 54.55(18) . . . . ?
C16 C17 C18 C19 -57.69(18) . . . . ?
C17 C18 C19 C14 58.70(17) . . . . ?
N3 C14 C19 C18 61.97(15) . . . . ?
C15 C14 C19 C18 -54.20(15) . . . . ?
C13 C14 C19 C18 -174.55(11) . . . . ?
C22 C20 C21 N4 134(3) . . . . ?
N3 C20 C21 N4 -46(3) . . . . ?
N3 C20 C22 N2 4.9(2) . . . . ?
C21 C20 C22 N2 -175.12(13) . . . . ?
N3 C20 C22 C23 -167.25(13) . . . . ?
C21 C20 C22 C23 12.8(2) . . . . ?
C20 C22 C23 N5 120.0(19) . . . . ?
N2 C22 C23 N5 -53(2) . . . . ?
O1 C7 N1 C6 3.7(2) . . . . ?
C8 C7 N1 C6 177.38(11) . . . . ?
C1 C6 N1 C7 -125.04(14) . . . . ?
C5 C6 N1 C7 111.56(17) . . . . ?
C20 C22 N2 C8 12.3(2) . . . . ?
C23 C22 N2 C8 -175.24(11) . . . . ?
C13 C8 N2 C22 -72.26(14) . . . . ?
C7 C8 N2 C22 53.55(15) . . . . ?
C9 C8 N2 C22 167.33(11) . . . . ?
C22 C20 N3 C14 54.27(18) . . . . ?
C21 C20 N3 C14 -125.74(14) . . . . ?
C15 C14 N3 C20 161.41(11) . . . . ?
C19 C14 N3 C20 43.87(15) . . . . ?
C13 C14 N3 C20 -81.50(13) . . . . ?
